data_2021550
loop_
_publ_author_name
'Vr\'ablov\'a, Anna'
'\<Cern\'ak, Juraj'
'Falvello, Larry R.'
'Tom\'as, Milagros'

_publ_section_title
;
 Polymorphism of the dinuclear Co^III^--Schiff base complex
 [Co~2~(<i>o</i>-van-en)~3~]&#x00B7;4CH~3~CN (<i>o</i>-van-en is a
 salen-type ligand)
;
_journal_coeditor_code KY3166
_journal_issue 4
_journal_name_full 'Acta Crystallographica Section C'
_journal_page_first 433
_journal_page_last 442
_journal_paper_doi 10.1107/S2053229619003115
_journal_volume 75
_journal_year 2019
_chemical_formula_iupac '[Co2 (C18 H18 N2 O4)3], 4C2 H3 N'
_chemical_formula_moiety 'C54 H54 Co2 N6 O12, 4(C2 H3 N)'
_chemical_formula_sum 'C62 H66 Co2 N10 O12'
_chemical_formula_weight 1261.10
_chemical_name_common
;[\m-Bis(3-methoxy-2-oxidobenzylidene)ethylenediamine]bis{[bis(3-methoxy-2-oxidobenzylidene)ethylenediamine]cobalt(III)} acetonitrile
tetrasolvate
;
_chemical_name_systematic
'{\m-6,6'-Dimethoxy-2,2'-[ethane-1,2-diylbis(nitrilomethylylidene)]diphenolato}bis({6,6'-dimethoxy-2,2'-[ethane-1,2-diylbis(nitrilomethylylidene)]diphenolato}cobalt(III)) acetonitrile tetrasolvate'
_space_group_crystal_system monoclinic
_space_group_IT_number 14
_space_group_name_Hall '-P 2ybc'
_space_group_name_H-M_alt 'P 1 21/c 1'
_symmetry_space_group_name_Hall '-P 2ybc'
_symmetry_space_group_name_H-M 'P 1 21/c 1'
_atom_sites_solution_hydrogens mixed
_audit_creation_method SHELXL-2018/1
_cell_angle_alpha 90
_cell_angle_beta 115.364(4)
_cell_angle_gamma 90
_cell_formula_units_Z 2
_cell_length_a 12.4355(3)
_cell_length_b 21.6501(4)
_cell_length_c 11.9462(3)
_cell_measurement_reflns_used 7574
_cell_measurement_temperature 100(2)
_cell_measurement_theta_max 27.9250
_cell_measurement_theta_min 2.6400
_cell_volume 2906.24(15)
_computing_cell_refinement
;
CrysAlis PRO (Rigaku OD, 2015)
;
_computing_data_collection
;
CrysAlis PRO (Rigaku OD, 2015)
;
_computing_data_reduction
;
CrysAlis PRO (Rigaku OD, 2015)
;
_computing_molecular_graphics
;
DIAMOND (Brandenburg & Putz, 1999) and Mercury (Macrae <i>et al.</i>,
2008)
;
_computing_publication_material
;
SHELXL2018 (Sheldrick, 2015b),
WinGX (Farrugia, 2012),
PARST (Nardelli, 1983),
Mercury (Macrae <i>et al.</i>,  2008) and
CrystalExplorer (Spackman & Jayatilaka, 2009)
;
_computing_structure_refinement
;
SHELXL2018 (Sheldrick, 2015b)
;
_computing_structure_solution
;
SHELXT2014 (Sheldrick, 2015a)
;
_diffrn_ambient_temperature 100(2)
_diffrn_detector_area_resol_mean 16.0655
_diffrn_measured_fraction_theta_full 0.999
_diffrn_measured_fraction_theta_max 0.980
_diffrn_measurement_device_type 'Rigaku Xcalibur Sapphire3'
_diffrn_measurement_method '\w scans'
_diffrn_radiation_type MoK\a
_diffrn_radiation_wavelength 0.71073
_diffrn_reflns_av_R_equivalents 0.0611
_diffrn_reflns_av_unetI/netI 0.0544
_diffrn_reflns_limit_h_max 16
_diffrn_reflns_limit_h_min -10
_diffrn_reflns_limit_k_max 28
_diffrn_reflns_limit_k_min -28
_diffrn_reflns_limit_l_max 15
_diffrn_reflns_limit_l_min -15
_diffrn_reflns_number 24772
_diffrn_reflns_theta_full 25.242
_diffrn_reflns_theta_max 27.500
_diffrn_reflns_theta_min 2.613
_diffrn_source 'fine-focus sealed X-ray tube'
_exptl_absorpt_coefficient_mu 0.644
_exptl_absorpt_correction_T_max 1.00000
_exptl_absorpt_correction_T_min 0.92507
_exptl_absorpt_correction_type multi-scan
_exptl_absorpt_process_details
;
(CrysAlis PRO; Rigaku OD, 2015)
;
_exptl_crystal_colour black
_exptl_crystal_density_diffrn 1.441
_exptl_crystal_description block
_exptl_crystal_F_000 1316
_exptl_crystal_size_max 0.188
_exptl_crystal_size_mid 0.173
_exptl_crystal_size_min 0.044
_refine_diff_density_max 0.544
_refine_diff_density_min -0.393
_refine_ls_extinction_method none
_refine_ls_goodness_of_fit_ref 1.021
_refine_ls_hydrogen_treatment mixed
_refine_ls_matrix_type full
_refine_ls_number_parameters 475
_refine_ls_number_reflns 6530
_refine_ls_number_restraints 0
_refine_ls_restrained_S_all 1.021
_refine_ls_R_factor_all 0.0707
_refine_ls_R_factor_gt 0.0450
_refine_ls_shift/su_max 0.001
_refine_ls_shift/su_mean 0.000
_refine_ls_structure_factor_coef Fsqd
_refine_ls_weighting_details
;
w=1/[\s^2^(Fo^2^)+(0.0415P)^2^+2.4191P] where P=(Fo^2^+2Fc^2^)/3
;
_refine_ls_weighting_scheme calc
_refine_ls_wR_factor_gt 0.0954
_refine_ls_wR_factor_ref 0.1063
_reflns_number_gt 4887
_reflns_number_total 6530
_reflns_threshold_expression 'I > 2\s(I)'
_cod_data_source_file ky3166sup1.cif
_cod_data_source_block 2
_cod_depositor_comments 'Adding full bibliography for 2021550--2021551.cif.'
_cod_original_cell_volume 2906.25(15)
_cod_database_code 2021550
_cod_database_fobs_code 2021550
_shelx_space_group_comment
;
The symmetry employed for this shelxl refinement is uniquely defined
by the following loop, which should always be used as a source of
symmetry information in preference to the above space-group names.
They are only intended as comments.
;
_shelx_estimated_absorpt_t_min 0.888
_shelx_estimated_absorpt_t_max 0.972

loop_
_space_group_symop_operation_xyz
'x, y, z'
'-x, y+1/2, -z+1/2'
'-x, -y, -z'
'x, -y-1/2, z-1/2'

loop_
_atom_site_type_symbol
_atom_site_label
_atom_site_fract_x
_atom_site_fract_y
_atom_site_fract_z
_atom_site_U_iso_or_equiv
_atom_site_adp_type
_atom_site_calc_flag
_atom_site_occupancy
_atom_site_disorder_assembly
_atom_site_disorder_group
Co Co1 0.48831(3) 0.34589(2) 0.52332(3) 0.01690(10) Uani d 1 . .
C C1A 0.0959(6) 0.4786(3) 0.5548(6) 0.0465(17) Uani d 0.5 A 1
H H1AA 0.054068 0.465902 0.604291 0.070 Uiso calc 0.5 A 1
H H1AB 0.038800 0.482439 0.467709 0.070 Uiso calc 0.5 A 1
H H1AC 0.134796 0.518532 0.584770 0.070 Uiso calc 0.5 A 1
C C1B 0.1753(7) 0.4687(4) 0.4860(8) 0.066(2) Uani d 0.5 A 2
H H1BA 0.093145 0.470064 0.421929 0.099 Uiso calc 0.5 A 2
H H1BB 0.227948 0.454394 0.449458 0.099 Uiso calc 0.5 A 2
H H1BC 0.199672 0.510176 0.520626 0.099 Uiso calc 0.5 A 2
O O1 0.1815(2) 0.43447(13) 0.5655(2) 0.0625(8) Uani d 1 . .
C C2 0.2813(3) 0.42680(13) 0.6732(3) 0.0338(6) Uani d 1 . .
C C3 0.2922(3) 0.45085(14) 0.7843(3) 0.0397(7) Uani d 1 . .
H H3 0.231(3) 0.4759(16) 0.787(3) 0.058(10) Uiso d 1 . .
C C4 0.3971(3) 0.44282(13) 0.8922(3) 0.0354(7) Uani d 1 . .
H H4 0.401(3) 0.4622(15) 0.972(3) 0.046(9) Uiso d 1 . .
C C5 0.4882(3) 0.40802(12) 0.8898(3) 0.0306(6) Uani d 1 . .
H H5 0.559(2) 0.4004(12) 0.958(3) 0.026(7) Uiso d 1 . .
C C6 0.4769(2) 0.38077(11) 0.7776(2) 0.0241(5) Uani d 1 . .
C C7 0.3751(2) 0.39147(11) 0.6662(2) 0.0225(5) Uani d 1 . .
O O2 0.35797(15) 0.36873(8) 0.55871(15) 0.0219(4) Uani d 1 . .
C C8 0.5531(2) 0.33026(11) 0.7801(2) 0.0233(5) Uani d 1 . .
H H8 0.589(2) 0.3067(12) 0.855(3) 0.027(7) Uiso d 1 . .
N N1 0.56198(18) 0.31008(9) 0.68266(18) 0.0195(4) Uani d 1 . .
C C9 0.5917(2) 0.24494(11) 0.6753(2) 0.0232(5) Uani d 1 . .
H H9A 0.611(2) 0.2239(11) 0.751(2) 0.013(6) Uiso d 1 . .
H H9B 0.658(2) 0.2407(12) 0.650(2) 0.024(7) Uiso d 1 . .
C C10 0.4759(2) 0.21916(11) 0.5771(2) 0.0226(5) Uani d 1 . .
H H10A 0.419(2) 0.2136(11) 0.609(2) 0.017(6) Uiso d 1 . .
H H10B 0.490(2) 0.1813(14) 0.547(3) 0.031(8) Uiso d 1 . .
N N2 0.42731(17) 0.26460(9) 0.47585(18) 0.0183(4) Uani d 1 . .
C C11 0.3560(2) 0.24757(11) 0.3665(2) 0.0219(5) Uani d 1 . .
H H11 0.334(2) 0.2048(12) 0.351(2) 0.019(6) Uiso d 1 . .
C C12 0.3033(2) 0.28726(11) 0.2601(2) 0.0207(5) Uani d 1 . .
C C13 0.2252(2) 0.26006(13) 0.1463(2) 0.0256(6) Uani d 1 . .
H H13 0.208(2) 0.2190(13) 0.137(2) 0.023(7) Uiso d 1 . .
C C14 0.1697(2) 0.29552(13) 0.0424(3) 0.0302(6) Uani d 1 . .
H H14 0.121(2) 0.2775(12) -0.031(3) 0.023(7) Uiso d 1 . .
C C15 0.1887(2) 0.35921(13) 0.0484(2) 0.0287(6) Uani d 1 . .
H H15 0.150(2) 0.3825(12) -0.019(3) 0.023(7) Uiso d 1 . .
C C16 0.2658(2) 0.38702(12) 0.1567(2) 0.0229(5) Uani d 1 . .
C C17 0.3286(2) 0.35149(11) 0.2669(2) 0.0193(5) Uani d 1 . .
O O3 0.40290(14) 0.38068(7) 0.36424(14) 0.0193(4) Uani d 1 . .
O O4 0.29081(16) 0.44881(8) 0.17092(15) 0.0274(4) Uani d 1 . .
C C18 0.2169(3) 0.48860(13) 0.0722(2) 0.0341(7) Uani d 1 . .
H H18A 0.133467 0.482595 0.056156 0.051 Uiso calc 1 . .
H H18B 0.227127 0.478764 -0.002760 0.051 Uiso calc 1 . .
H H18C 0.239595 0.531694 0.095571 0.051 Uiso calc 1 . .
C C19 0.8545(3) 0.2040(2) 0.4522(4) 0.0722(14) Uani d 1 . .
H H19A 0.905411 0.183047 0.529613 0.108 Uiso calc 1 . .
H H19B 0.903669 0.229573 0.424754 0.108 Uiso calc 1 . .
H H19C 0.811829 0.173137 0.388512 0.108 Uiso calc 1 . .
O O5 0.77077(16) 0.24213(9) 0.47211(17) 0.0340(5) Uani d 1 . .
C C20 0.8141(2) 0.29142(12) 0.5507(2) 0.0256(6) Uani d 1 . .
C C21 0.9332(2) 0.30292(14) 0.6218(3) 0.0333(6) Uani d 1 . .
H H21 0.988(3) 0.2788(13) 0.619(3) 0.033(8) Uiso d 1 . .
C C22 0.9699(3) 0.35454(14) 0.6991(3) 0.0346(7) Uani d 1 . .
H H22 1.055(3) 0.3626(14) 0.744(3) 0.042(9) Uiso d 1 . .
C C23 0.8876(2) 0.39446(13) 0.7034(3) 0.0308(6) Uani d 1 . .
H H23 0.909(3) 0.4306(14) 0.749(3) 0.040(9) Uiso d 1 . .
C C24 0.7647(2) 0.38375(11) 0.6321(2) 0.0231(5) Uani d 1 . .
C C25 0.7256(2) 0.33161(11) 0.5540(2) 0.0194(5) Uani d 1 . .
O O6 0.61326(14) 0.31951(7) 0.48183(14) 0.0194(4) Uani d 1 . .
C C26 0.6809(2) 0.43104(11) 0.6263(2) 0.0231(5) Uani d 1 . .
H H26 0.715(2) 0.4695(12) 0.656(2) 0.019(6) Uiso d 1 . .
N N3 0.56686(18) 0.42527(9) 0.57678(17) 0.0187(4) Uani d 1 . .
C C27 0.4988(3) 0.48305(11) 0.5554(2) 0.0215(5) Uani d 1 . .
H H27A 0.420(2) 0.4742(11) 0.541(2) 0.012(6) Uiso d 1 . .
H H27B 0.531(2) 0.5081(11) 0.625(2) 0.014(6) Uiso d 1 . .
N N4 0.9999(3) 0.45617(16) 0.1839(4) 0.0739(10) Uani d 1 . .
C C28 1.0626(4) 0.35371(18) 0.3105(4) 0.0734(12) Uani d 1 . .
H H28A 1.078686 0.321934 0.261269 0.110 Uiso calc 1 . .
H H28B 0.998237 0.339792 0.331095 0.110 Uiso calc 1 . .
H H28C 1.134572 0.360997 0.387040 0.110 Uiso calc 1 . .
C C29 1.0272(4) 0.41118(19) 0.2390(4) 0.0634(11) Uani d 1 . .
N N5 0.7624(3) 0.37794(16) 0.2062(4) 0.0865(13) Uani d 1 . .
C C30 0.5962(3) 0.41484(14) 0.2652(3) 0.0425(8) Uani d 1 . .
H H30A 0.525967 0.424862 0.188793 0.064 Uiso calc 1 . .
H H30B 0.621204 0.451469 0.318414 0.064 Uiso calc 1 . .
H H30C 0.576697 0.381481 0.308818 0.064 Uiso calc 1 . .
C C31 0.6908(3) 0.39542(15) 0.2354(3) 0.0498(9) Uani d 1 . .

loop_
_atom_site_aniso_label
_atom_site_aniso_U_11
_atom_site_aniso_U_22
_atom_site_aniso_U_33
_atom_site_aniso_U_12
_atom_site_aniso_U_13
_atom_site_aniso_U_23
Co1 0.02012(17) 0.01519(16) 0.01537(16) 0.00033(13) 0.00758(13) 0.00032(13)
C1A 0.040(4) 0.061(4) 0.039(3) 0.029(3) 0.018(3) 0.003(3)
C1B 0.047(5) 0.070(5) 0.075(6) 0.015(4) 0.021(4) 0.015(5)
O1 0.0545(16) 0.0705(18) 0.0460(15) 0.0338(14) 0.0058(13) -0.0111(13)
C2 0.0377(17) 0.0335(15) 0.0337(15) 0.0073(13) 0.0188(14) 0.0001(12)
C3 0.053(2) 0.0348(16) 0.0425(18) 0.0100(15) 0.0308(17) -0.0023(14)
C4 0.058(2) 0.0265(14) 0.0301(15) 0.0040(13) 0.0265(15) -0.0015(12)
C5 0.0466(18) 0.0221(13) 0.0253(14) -0.0029(12) 0.0175(14) 0.0012(11)
C6 0.0359(15) 0.0186(12) 0.0233(13) -0.0018(11) 0.0179(12) 0.0015(10)
C7 0.0316(14) 0.0163(11) 0.0248(13) -0.0002(10) 0.0171(12) 0.0015(10)
O2 0.0241(9) 0.0231(9) 0.0205(9) 0.0018(7) 0.0114(8) -0.0003(7)
C8 0.0269(14) 0.0233(13) 0.0187(12) -0.0019(10) 0.0087(11) 0.0029(10)
N1 0.0223(11) 0.0160(10) 0.0195(10) 0.0016(8) 0.0084(9) 0.0015(8)
C9 0.0298(14) 0.0190(12) 0.0203(13) 0.0059(10) 0.0101(11) 0.0059(10)
C10 0.0316(14) 0.0133(11) 0.0267(13) 0.0015(10) 0.0162(12) 0.0026(10)
N2 0.0204(10) 0.0165(10) 0.0200(10) 0.0006(8) 0.0105(9) 0.0011(8)
C11 0.0239(13) 0.0167(12) 0.0300(14) -0.0032(10) 0.0163(11) -0.0037(10)
C12 0.0174(12) 0.0229(12) 0.0223(12) 0.0001(10) 0.0090(10) -0.0033(10)
C13 0.0213(13) 0.0258(14) 0.0284(14) -0.0049(11) 0.0093(11) -0.0083(11)
C14 0.0223(14) 0.0384(16) 0.0220(14) -0.0031(12) 0.0018(12) -0.0098(12)
C15 0.0217(13) 0.0381(16) 0.0207(13) 0.0050(11) 0.0038(11) 0.0010(12)
C16 0.0210(13) 0.0264(13) 0.0204(12) 0.0035(10) 0.0081(11) 0.0008(10)
C17 0.0169(12) 0.0242(12) 0.0171(11) 0.0016(10) 0.0077(10) -0.0020(10)
O3 0.0222(9) 0.0182(8) 0.0153(8) -0.0005(7) 0.0058(7) -0.0007(6)
O4 0.0324(10) 0.0246(9) 0.0189(9) 0.0053(8) 0.0050(8) 0.0047(7)
C18 0.0423(17) 0.0325(15) 0.0228(14) 0.0113(13) 0.0095(13) 0.0095(12)
C19 0.0300(18) 0.088(3) 0.078(3) 0.0179(18) 0.0030(18) -0.055(2)
O5 0.0251(10) 0.0362(11) 0.0351(11) 0.0055(8) 0.0076(9) -0.0150(9)
C20 0.0242(13) 0.0273(13) 0.0212(13) 0.0014(11) 0.0056(11) -0.0030(10)
C21 0.0216(14) 0.0390(16) 0.0342(16) 0.0070(12) 0.0072(13) -0.0022(13)
C22 0.0197(14) 0.0407(17) 0.0316(15) -0.0036(12) -0.0003(12) -0.0014(13)
C23 0.0290(15) 0.0260(14) 0.0287(14) -0.0060(12) 0.0040(12) -0.0041(11)
C24 0.0231(13) 0.0216(12) 0.0205(12) -0.0018(10) 0.0053(11) 0.0003(10)
C25 0.0222(12) 0.0211(12) 0.0141(11) -0.0013(9) 0.0070(10) 0.0011(9)
O6 0.0181(9) 0.0213(8) 0.0178(8) -0.0005(7) 0.0068(7) -0.0025(7)
C26 0.0311(15) 0.0167(12) 0.0184(12) -0.0052(10) 0.0077(11) -0.0021(10)
N3 0.0247(11) 0.0169(10) 0.0135(9) 0.0005(8) 0.0072(9) 0.0015(8)
C27 0.0300(15) 0.0155(11) 0.0209(13) 0.0024(10) 0.0126(12) -0.0010(10)
N4 0.074(2) 0.060(2) 0.087(3) 0.0026(19) 0.034(2) 0.018(2)
C28 0.080(3) 0.059(3) 0.097(3) 0.022(2) 0.052(3) 0.021(2)
C29 0.063(3) 0.056(2) 0.085(3) 0.011(2) 0.045(2) 0.015(2)
N5 0.077(3) 0.054(2) 0.157(4) -0.0058(18) 0.078(3) -0.013(2)
C30 0.058(2) 0.0369(17) 0.0483(19) -0.0017(15) 0.0383(17) -0.0011(14)
C31 0.055(2) 0.0379(18) 0.067(2) -0.0056(16) 0.036(2) -0.0003(16)

loop_
_atom_type_symbol
_atom_type_description
_atom_type_scat_dispersion_real
_atom_type_scat_dispersion_imag
_atom_type_scat_source
C C 0.0033 0.0016 'International Tables Vol C Tables 4.2.6.8 and 6.1.1.4'
H H 0.0000 0.0000 'International Tables Vol C Tables 4.2.6.8 and 6.1.1.4'
N N 0.0061 0.0033 'International Tables Vol C Tables 4.2.6.8 and 6.1.1.4'
O O 0.0106 0.0060 'International Tables Vol C Tables 4.2.6.8 and 6.1.1.4'
Co Co 0.3494 0.9721 'International Tables Vol C Tables 4.2.6.8 and 6.1.1.4'

loop_
_geom_angle_atom_site_label_1
_geom_angle_atom_site_label_2
_geom_angle_atom_site_label_3
_geom_angle_site_symmetry_1
_geom_angle_site_symmetry_3
_geom_angle
N1 Co1 O3 . . 175.48(8)
N1 Co1 N2 . . 83.12(8)
O3 Co1 N2 . . 95.06(8)
N1 Co1 O2 . . 88.53(8)
O3 Co1 O2 . . 87.40(7)
N2 Co1 O2 . . 92.16(8)
N1 Co1 O6 . . 92.38(8)
O3 Co1 O6 . . 91.57(7)
N2 Co1 O6 . . 84.89(8)
O2 Co1 O6 . . 176.78(7)
N1 Co1 N3 . . 94.20(8)
O3 Co1 N3 . . 87.99(7)
N2 Co1 N3 . . 174.09(8)
O2 Co1 N3 . . 93.04(8)
O6 Co1 N3 . . 89.97(8)
O1 C1A H1AA . . 109.5
O1 C1A H1AB . . 109.5
H1AA C1A H1AB . . 109.5
O1 C1A H1AC . . 109.5
H1AA C1A H1AC . . 109.5
H1AB C1A H1AC . . 109.5
O1 C1B H1BA . . 109.5
O1 C1B H1BB . . 109.5
H1BA C1B H1BB . . 109.5
O1 C1B H1BC . . 109.5
H1BA C1B H1BC . . 109.5
H1BB C1B H1BC . . 109.5
C1B O1 C2 . . 123.7(5)
C2 O1 C1A . . 121.4(3)
O1 C2 C3 . . 122.5(3)
O1 C2 C7 . . 116.6(2)
C3 C2 C7 . . 120.9(3)
C2 C3 C4 . . 120.6(3)
C2 C3 H3 . . 120(2)
C4 C3 H3 . . 119(2)
C5 C4 C3 . . 120.1(3)
C5 C4 H4 . . 122.4(18)
C3 C4 H4 . . 117.4(17)
C4 C5 C6 . . 120.1(3)
C4 C5 H5 . . 124.6(17)
C6 C5 H5 . . 115.3(17)
C7 C6 C5 . . 120.7(2)
C7 C6 C8 . . 117.5(2)
C5 C6 C8 . . 120.0(2)
O2 C7 C6 . . 124.7(2)
O2 C7 C2 . . 117.8(2)
C6 C7 C2 . . 117.3(2)
C7 O2 Co1 . . 121.35(16)
N1 C8 C6 . . 123.3(2)
N1 C8 H8 . . 118.6(16)
C6 C8 H8 . . 117.4(16)
C8 N1 C9 . . 119.9(2)
C8 N1 Co1 . . 125.26(17)
C9 N1 Co1 . . 111.06(15)
N1 C9 C10 . . 102.7(2)
N1 C9 H9A . . 111.9(14)
C10 C9 H9A . . 109.5(14)
N1 C9 H9B . . 111.7(15)
C10 C9 H9B . . 111.5(15)
H9A C9 H9B . . 109(2)
N2 C10 C9 . . 107.97(19)
N2 C10 H10A . . 107.6(15)
C9 C10 H10A . . 111.0(15)
N2 C10 H10B . . 110.5(17)
C9 C10 H10B . . 110.1(17)
H10A C10 H10B . . 110(2)
C11 N2 C10 . . 120.5(2)
C11 N2 Co1 . . 125.72(17)
C10 N2 Co1 . . 113.68(15)
N2 C11 C12 . . 125.8(2)
N2 C11 H11 . . 119.5(15)
C12 C11 H11 . . 114.8(15)
C13 C12 C17 . . 120.4(2)
C13 C12 C11 . . 117.7(2)
C17 C12 C11 . . 121.9(2)
C14 C13 C12 . . 120.6(2)
C14 C13 H13 . . 115.8(17)
C12 C13 H13 . . 123.6(17)
C13 C14 C15 . . 119.9(2)
C13 C14 H14 . . 120.0(17)
C15 C14 H14 . . 120.0(17)
C16 C15 C14 . . 121.0(3)
C16 C15 H15 . . 119.3(17)
C14 C15 H15 . . 119.7(17)
O4 C16 C15 . . 125.1(2)
O4 C16 C17 . . 113.9(2)
C15 C16 C17 . . 121.0(2)
O3 C17 C12 . . 125.7(2)
O3 C17 C16 . . 117.4(2)
C12 C17 C16 . . 116.9(2)
C17 O3 Co1 . . 125.75(15)
C16 O4 C18 . . 117.1(2)
O4 C18 H18A . . 109.5
O4 C18 H18B . . 109.5
H18A C18 H18B . . 109.5
O4 C18 H18C . . 109.5
H18A C18 H18C . . 109.5
H18B C18 H18C . . 109.5
O5 C19 H19A . . 109.5
O5 C19 H19B . . 109.5
H19A C19 H19B . . 109.5
O5 C19 H19C . . 109.5
H19A C19 H19C . . 109.5
H19B C19 H19C . . 109.5
C20 O5 C19 . . 117.7(2)
O5 C20 C21 . . 124.5(2)
O5 C20 C25 . . 114.5(2)
C21 C20 C25 . . 121.0(2)
C20 C21 C22 . . 120.9(3)
C20 C21 H21 . . 121(2)
C22 C21 H21 . . 118(2)
C23 C22 C21 . . 119.8(3)
C23 C22 H22 . . 121.4(18)
C21 C22 H22 . . 118.7(18)
C22 C23 C24 . . 120.7(3)
C22 C23 H23 . . 122.3(19)
C24 C23 H23 . . 116.9(19)
C25 C24 C23 . . 120.5(2)
C25 C24 C26 . . 119.9(2)
C23 C24 C26 . . 119.0(2)
O6 C25 C24 . . 124.1(2)
O6 C25 C20 . . 118.6(2)
C24 C25 C20 . . 117.2(2)
C25 O6 Co1 . . 121.60(14)
N3 C26 C24 . . 125.8(2)
N3 C26 H26 . . 119.4(15)
C24 C26 H26 . . 114.6(15)
C26 N3 C27 . . 115.8(2)
C26 N3 Co1 . . 122.42(17)
C27 N3 Co1 . . 121.63(16)
N3 C27 C27 . 3_666 109.7(2)
N3 C27 H27A . . 109.7(15)
C27 C27 H27A 3_666 . 110.1(15)
N3 C27 H27B . . 110.4(15)
C27 C27 H27B 3_666 . 109.6(15)
H27A C27 H27B . . 107(2)
C29 C28 H28A . . 109.5
C29 C28 H28B . . 109.5
H28A C28 H28B . . 109.5
C29 C28 H28C . . 109.5
H28A C28 H28C . . 109.5
H28B C28 H28C . . 109.5
N4 C29 C28 . . 179.6(6)
C31 C30 H30A . . 109.5
C31 C30 H30B . . 109.5
H30A C30 H30B . . 109.5
C31 C30 H30C . . 109.5
H30A C30 H30C . . 109.5
H30B C30 H30C . . 109.5
N5 C31 C30 . . 176.3(4)

loop_
_geom_bond_atom_site_label_1
_geom_bond_atom_site_label_2
_geom_bond_site_symmetry_2
_geom_bond_distance
Co1 N1 . 1.8894(19)
Co1 O3 . 1.8915(16)
Co1 N2 . 1.9041(19)
Co1 O2 . 1.9073(17)
Co1 O6 . 1.9093(16)
Co1 N3 . 1.9445(19)
C1A O1 . 1.395(6)
C1A H1AA . 0.9800
C1A H1AB . 0.9800
C1A H1AC . 0.9800
C1B O1 . 1.182(8)
C1B H1BA . 0.9800
C1B H1BB . 0.9800
C1B H1BC . 0.9800
O1 C2 . 1.362(4)
C2 C3 . 1.377(4)
C2 C7 . 1.426(4)
C3 C4 . 1.397(4)
C3 H3 . 0.95(4)
C4 C5 . 1.371(4)
C4 H4 . 1.03(3)
C5 C6 . 1.415(4)
C5 H5 . 0.92(3)
C6 C7 . 1.409(4)
C6 C8 . 1.439(3)
C7 O2 . 1.305(3)
C8 N1 . 1.291(3)
C8 H8 . 0.96(3)
N1 C9 . 1.470(3)
C9 C10 . 1.521(4)
C9 H9A . 0.95(2)
C9 H9B . 0.99(3)
C10 N2 . 1.473(3)
C10 H10A . 0.95(3)
C10 H10B . 0.94(3)
N2 C11 . 1.279(3)
C11 C12 . 1.438(3)
C11 H11 . 0.96(2)
C12 C13 . 1.417(3)
C12 C17 . 1.420(3)
C13 C14 . 1.368(4)
C13 H13 . 0.91(3)
C14 C15 . 1.396(4)
C14 H14 . 0.91(3)
C15 C16 . 1.376(4)
C15 H15 . 0.90(3)
C16 O4 . 1.367(3)
C16 C17 . 1.433(3)
C17 O3 . 1.298(3)
O4 C18 . 1.431(3)
C18 H18A . 0.9800
C18 H18B . 0.9800
C18 H18C . 0.9800
C19 O5 . 1.426(3)
C19 H19A . 0.9800
C19 H19B . 0.9800
C19 H19C . 0.9800
O5 C20 . 1.370(3)
C20 C21 . 1.378(4)
C20 C25 . 1.417(3)
C21 C22 . 1.396(4)
C21 H21 . 0.87(3)
C22 C23 . 1.357(4)
C22 H22 . 0.97(3)
C23 C24 . 1.414(4)
C23 H23 . 0.93(3)
C24 C25 . 1.412(3)
C24 C26 . 1.441(3)
C25 O6 . 1.316(3)
C26 N3 . 1.287(3)
C26 H26 . 0.93(3)
N3 C27 . 1.470(3)
C27 C27 3_666 1.525(5)
C27 H27A . 0.94(2)
C27 H27B . 0.93(3)
N4 C29 . 1.142(5)
C28 C29 . 1.466(5)
C28 H28A . 0.9800
C28 H28B . 0.9800
C28 H28C . 0.9800
N5 C31 . 1.151(4)
C30 C31 . 1.431(5)
C30 H30A . 0.9800
C30 H30B . 0.9800
C30 H30C . 0.9800

loop_
_geom_hbond_atom_site_label_D
_geom_hbond_atom_site_label_H
_geom_hbond_atom_site_label_A
_geom_hbond_site_symmetry_A
_geom_hbond_distance_DH
_geom_hbond_distance_HA
_geom_hbond_distance_DA
_geom_hbond_angle_DHA
_geom_hbond_publ_flag
C1B H1BA N4 1_455 0.98 2.59 3.333(10) 132.9 yes
C1B H1BB O2 . 0.98 2.44 2.985(8) 114.8 yes
C8 H8 O5 4_566 0.96(3) 2.34(3) 3.119(3) 138(2) yes
C9 H9B O6 . 1.00(3) 2.51(2) 2.924(3) 104.6(17) yes
C27 H27A O2 . 0.94(2) 2.45(2) 3.042(3) 121.1(18) yes
C27 H27B O3 3_666 0.93(3) 2.53(2) 3.180(3) 127.5(18) yes
C28 H28C O1 1_655 0.98 2.52 3.266(5) 132.7 yes
C30 H30C O3 . 0.98 2.52 3.188(3) 125.5 yes
C30 H30C O6 . 0.98 2.34 3.245(3) 153.3 yes
C9 H9A O5 4_566 0.95(2) 2.64(2) 3.293(3) 126.8(18) no

loop_
_geom_torsion_atom_site_label_1
_geom_torsion_atom_site_label_2
_geom_torsion_atom_site_label_3
_geom_torsion_atom_site_label_4
_geom_torsion_site_symmetry_4
_geom_torsion
C1B O1 C2 C3 . 105.3(6)
C1A O1 C2 C3 . 15.2(6)
C1B O1 C2 C7 . -75.6(6)
C1A O1 C2 C7 . -165.6(4)
O1 C2 C3 C4 . -178.9(3)
C7 C2 C3 C4 . 2.1(5)
C2 C3 C4 C5 . -3.4(5)
C3 C4 C5 C6 . 0.8(4)
C4 C5 C6 C7 . 3.2(4)
C4 C5 C6 C8 . -161.2(3)
C5 C6 C7 O2 . 179.3(2)
C8 C6 C7 O2 . -15.9(4)
C5 C6 C7 C2 . -4.5(4)
C8 C6 C7 C2 . 160.3(2)
O1 C2 C7 O2 . -0.8(4)
C3 C2 C7 O2 . 178.4(3)
O1 C2 C7 C6 . -177.3(3)
C3 C2 C7 C6 . 1.9(4)
C6 C7 O2 Co1 . -25.3(3)
C2 C7 O2 Co1 . 158.48(18)
C7 C6 C8 N1 . 27.2(4)
C5 C6 C8 N1 . -167.9(2)
C6 C8 N1 C9 . -151.1(2)
C6 C8 N1 Co1 . 5.1(4)
N2 Co1 N1 C8 . -125.7(2)
O2 Co1 N1 C8 . -33.4(2)
O6 Co1 N1 C8 . 149.7(2)
N3 Co1 N1 C8 . 59.6(2)
N2 Co1 N1 C9 . 32.29(16)
O2 Co1 N1 C9 . 124.64(17)
O6 Co1 N1 C9 . -52.28(17)
N3 Co1 N1 C9 . -142.42(17)
C8 N1 C9 C10 . 110.2(3)
Co1 N1 C9 C10 . -49.1(2)
N1 C9 C10 N2 . 42.5(3)
C9 C10 N2 C11 . 156.2(2)
C9 C10 N2 Co1 . -20.2(2)
C10 N2 C11 C12 . -179.6(2)
Co1 N2 C11 C12 . -3.7(4)
N2 C11 C12 C13 . -179.3(2)
N2 C11 C12 C17 . 1.3(4)
C17 C12 C13 C14 . -2.4(4)
C11 C12 C13 C14 . 178.3(2)
C12 C13 C14 C15 . -0.8(4)
C13 C14 C15 C16 . 2.2(4)
C14 C15 C16 O4 . 179.3(2)
C14 C15 C16 C17 . -0.3(4)
C13 C12 C17 O3 . -176.4(2)
C11 C12 C17 O3 . 2.9(4)
C13 C12 C17 C16 . 4.1(3)
C11 C12 C17 C16 . -176.6(2)
O4 C16 C17 O3 . -2.0(3)
C15 C16 C17 O3 . 177.7(2)
O4 C16 C17 C12 . 177.6(2)
C15 C16 C17 C12 . -2.7(4)
C12 C17 O3 Co1 . -4.1(3)
C16 C17 O3 Co1 . 175.44(16)
N2 Co1 O3 C17 . 1.57(19)
O2 Co1 O3 C17 . -90.37(18)
O6 Co1 O3 C17 . 86.58(18)
N3 Co1 O3 C17 . 176.50(19)
C15 C16 O4 C18 . 10.9(4)
C17 C16 O4 C18 . -169.5(2)
C19 O5 C20 C21 . -7.2(4)
C19 O5 C20 C25 . 172.4(3)
O5 C20 C21 C22 . 179.6(3)
C25 C20 C21 C22 . 0.0(4)
C20 C21 C22 C23 . -0.9(5)
C21 C22 C23 C24 . 1.2(4)
C22 C23 C24 C25 . -0.7(4)
C22 C23 C24 C26 . -171.9(3)
C23 C24 C25 O6 . -177.7(2)
C26 C24 C25 O6 . -6.6(4)
C23 C24 C25 C20 . -0.1(4)
C26 C24 C25 C20 . 171.0(2)
O5 C20 C25 O6 . -1.5(3)
C21 C20 C25 O6 . 178.2(2)
O5 C20 C25 C24 . -179.2(2)
C21 C20 C25 C24 . 0.4(4)
C24 C25 O6 Co1 . -29.1(3)
C20 C25 O6 Co1 . 153.33(18)
C25 C24 C26 N3 . 16.9(4)
C23 C24 C26 N3 . -171.9(2)
C24 C26 N3 C27 . -166.0(2)
C24 C26 N3 Co1 . 10.1(3)
C26 N3 C27 C27 3_666 74.9(3)
Co1 N3 C27 C27 3_666 -101.3(3)
